data_4089416
loop_
_publ_author_name
'Tonks, Ian A.'
'Meier, Josef C.'
'Bercaw, John E.'

_publ_section_title
;
 Alkyne Hydroamination and Trimerization with Titanium
 Bis(phenolate)pyridine Complexes: Evidence for Low-Valent Titanium
 Intermediates and Synthesis of an Ethylene Adduct of Titanium(II)
;
_journal_issue 12
_journal_name_full Organometallics
_journal_page_first 3451
_journal_paper_doi 10.1021/om400080g
_journal_volume 32
_journal_year 2013
_chemical_formula_moiety 'C42 H57 N3 O2 Ti,  0.49(C5 H12),  0.51(C7 H8)'
_chemical_formula_sum 'C48 H67 N3 O2 Ti'
_chemical_formula_weight 765.95
_space_group_IT_number 14
_space_group_name_Hall '-P 2ybc'
_space_group_name_H-M_alt 'P 1 21/c 1'
_symmetry_cell_setting monoclinic
_symmetry_space_group_name_H-M 'P 1 21/c 1'
_atom_sites_solution_hydrogens geom
_atom_sites_solution_primary direct
_atom_sites_solution_secondary difmap
_audit_creation_method SHELXL-97
_cell_angle_alpha 90.00
_cell_angle_beta 92.699(3)
_cell_angle_gamma 90.00
_cell_formula_units_Z 4
_cell_length_a 14.6930(8)
_cell_length_b 14.9636(8)
_cell_length_c 20.1744(12)
_cell_measurement_reflns_used 9969
_cell_measurement_temperature 100(2)
_cell_measurement_theta_max 28.75
_cell_measurement_theta_min 2.16
_cell_volume 4430.6(4)
_computing_cell_refinement 'Bruker SAINT-Plus v7.68A'
_computing_data_collection 'Bruker APEX2 v2009.7-0'
_computing_data_reduction 'Bruker SAINT-Plus v7.68A'
_computing_molecular_graphics 'Bruker XP v5.1'
_computing_publication_material 'Bruker XCIF 2008'
_computing_structure_refinement 'SHELXL-97 (Sheldrick, 2008)'
_computing_structure_solution 'SHELXS-97 (Sheldrick, 2008)'
_diffrn_ambient_temperature 100(2)
_diffrn_measured_fraction_theta_full 1.000
_diffrn_measured_fraction_theta_max 0.923
_diffrn_measurement_device_type 'Bruker KAPPA APEX II'
_diffrn_measurement_method '\w scans; 8 settings'
_diffrn_radiation_monochromator graphite
_diffrn_radiation_source 'fine-focus sealed tube'
_diffrn_radiation_type MoK\a
_diffrn_radiation_wavelength 0.71073
_diffrn_reflns_av_R_equivalents 0.0714
_diffrn_reflns_av_sigmaI/netI 0.0965
_diffrn_reflns_limit_h_max 20
_diffrn_reflns_limit_h_min -20
_diffrn_reflns_limit_k_max 20
_diffrn_reflns_limit_k_min -21
_diffrn_reflns_limit_l_max 27
_diffrn_reflns_limit_l_min -28
_diffrn_reflns_number 72499
_diffrn_reflns_theta_full 27.50
_diffrn_reflns_theta_max 30.51
_diffrn_reflns_theta_min 1.70
_exptl_absorpt_coefficient_mu 0.233
_exptl_absorpt_correction_T_max 0.9816
_exptl_absorpt_correction_T_min 0.9615
_exptl_absorpt_correction_type none
_exptl_crystal_colour Yellow
_exptl_crystal_density_diffrn 1.148
_exptl_crystal_density_method 'not measured'
_exptl_crystal_description Block
_exptl_crystal_F_000 1656
_exptl_crystal_size_max 0.17
_exptl_crystal_size_mid 0.14
_exptl_crystal_size_min 0.08
_refine_diff_density_max 1.021
_refine_diff_density_min -0.754
_refine_diff_density_rms 0.074
_refine_ls_extinction_method none
_refine_ls_goodness_of_fit_ref 1.945
_refine_ls_hydrogen_treatment Riding
_refine_ls_matrix_type 'Full matrix'
_refine_ls_number_parameters 485
_refine_ls_number_reflns 12470
_refine_ls_number_restraints 8
_refine_ls_restrained_S_all 1.955
_refine_ls_R_factor_all 0.1107
_refine_ls_R_factor_gt 0.0584
_refine_ls_shift/su_max 0.001
_refine_ls_shift/su_mean 0.000
_refine_ls_structure_factor_coef Fsqd
_refine_ls_weighting_details w=1/s^2^(Fo^2^)
_refine_ls_weighting_scheme sigma
_refine_ls_wR_factor_gt 0.0723
_refine_ls_wR_factor_ref 0.0742
_reflns_number_gt 7342
_reflns_number_total 12470
_reflns_threshold_expression >2sigma(I)
_cod_data_source_file om400080g_si_002.cif
_cod_data_source_block 4
_cod_depositor_comments
;
The following automatic conversions were performed:

data item '_refine_ls_weighting_scheme' value 'Sigma' was changed to
'sigma' in accordance with the
/home/saulius/struct/COD-crude-data/automatic-downloads/DataCite-retrospective/ACS/depositions/lib/dictionaries/cif_core.dic
dictionary named 'cif_core.dic' version 2.4.2 last updated on
2011-04-26.

data item '_symmetry_cell_setting' value 'Monoclinic' was changed to
'monoclinic' in accordance with the
/home/saulius/struct/COD-crude-data/automatic-downloads/DataCite-retrospective/ACS/depositions/lib/dictionaries/cif_core.dic
dictionary named 'cif_core.dic' version 2.4.2 last updated on
2011-04-26.

data item '_atom_sites_solution_primary' value 'Direct methods' was
changed to 'direct'.

data item '_atom_sites_solution_secondary' value 'Difference Fourier
map' was changed to 'difmap'.

data item '_atom_sites_solution_hydrogens' value 'Geometric
positions' was changed to 'geom'.

Automatic conversion script
Id: cif_fix_values 6909 2019-04-08 15:41:33Z antanas 
;
_cod_original_sg_symbol_H-M P2(1)/c
_cod_database_code 4089416

loop_
_symmetry_equiv_pos_as_xyz
'x, y, z'
'-x, y+1/2, -z+1/2'
'-x, -y, -z'
'x, -y-1/2, z-1/2'

loop_
_atom_site_label
_atom_site_type_symbol
_atom_site_fract_x
_atom_site_fract_y
_atom_site_fract_z
_atom_site_U_iso_or_equiv
_atom_site_adp_type
_atom_site_occupancy
_atom_site_symmetry_multiplicity
_atom_site_calc_flag
_atom_site_refinement_flags
_atom_site_disorder_assembly
_atom_site_disorder_group
Ti1 Ti 0.31210(2) 0.41193(3) 0.87953(2) 0.01689(10) Uani 1 1 d . . .
O1 O 0.24047(8) 0.50348(9) 0.91872(6) 0.0166(4) Uani 1 1 d . . .
O2 O 0.40901(8) 0.33411(9) 0.91214(7) 0.0170(4) Uani 1 1 d . . .
N1 N 0.22260(11) 0.31799(11) 0.93142(8) 0.0151(4) Uani 1 1 d . . .
N2 N 0.27786(10) 0.39236(11) 0.79969(8) 0.0176(4) Uani 1 1 d . . .
N3 N 0.41897(11) 0.51521(11) 0.87215(9) 0.0167(4) Uani 1 1 d . . .
C1 C 0.14922(14) 0.50526(15) 0.90583(10) 0.0176(5) Uani 1 1 d . . .
C2 C 0.10430(13) 0.58230(15) 0.87982(10) 0.0171(5) Uani 1 1 d . . .
C3 C 0.01145(13) 0.57506(15) 0.86357(10) 0.0198(5) Uani 1 1 d . . .
H3 H -0.0189 0.6256 0.8445 0.024 Uiso 1 1 calc R . .
C4 C -0.03967(13) 0.49848(15) 0.87348(10) 0.0182(5) Uani 1 1 d . . .
C5 C 0.00481(13) 0.42655(14) 0.90358(10) 0.0195(5) Uani 1 1 d . . .
H5 H -0.0290 0.3746 0.9137 0.023 Uiso 1 1 calc R . .
C6 C 0.09825(13) 0.42871(14) 0.91936(10) 0.0150(5) Uani 1 1 d . . .
C7 C 0.14082(14) 0.34876(14) 0.95181(11) 0.0173(5) Uani 1 1 d . . .
C8 C 0.09501(14) 0.30522(15) 1.00122(10) 0.0207(6) Uani 1 1 d . . .
H8 H 0.0383 0.3276 1.0147 0.025 Uiso 1 1 calc R . .
C9 C 0.13195(14) 0.22989(14) 1.03037(11) 0.0238(6) Uani 1 1 d . . .
H9 H 0.1027 0.2015 1.0657 0.029 Uiso 1 1 calc R . .
C10 C 0.21204(14) 0.19587(14) 1.00774(11) 0.0219(6) Uani 1 1 d . . .
H10 H 0.2376 0.1430 1.0269 0.026 Uiso 1 1 calc R . .
C11 C 0.25555(14) 0.23910(14) 0.95676(11) 0.0169(5) Uani 1 1 d . . .
C12 C 0.33537(13) 0.19542(14) 0.92832(10) 0.0160(5) Uani 1 1 d . . .
C13 C 0.33599(13) 0.10256(14) 0.92335(10) 0.0187(5) Uani 1 1 d . . .
H13 H 0.2845 0.0702 0.9369 0.022 Uiso 1 1 calc R . .
C14 C 0.40879(14) 0.05552(14) 0.89937(10) 0.0159(5) Uani 1 1 d . . .
C15 C 0.48258(13) 0.10618(14) 0.88004(10) 0.0158(5) Uani 1 1 d . . .
H15 H 0.5333 0.0753 0.8636 0.019 Uiso 1 1 calc R . .
C16 C 0.48682(13) 0.19843(14) 0.88320(10) 0.0150(5) Uani 1 1 d . . .
C17 C 0.41041(14) 0.24467(14) 0.90711(11) 0.0169(5) Uani 1 1 d . . .
C18 C 0.15683(14) 0.66971(14) 0.86867(11) 0.0191(6) Uani 1 1 d . . .
C19 C 0.22495(13) 0.65655(14) 0.81400(10) 0.0269(6) Uani 1 1 d . . .
H19A H 0.2669 0.6079 0.8265 0.040 Uiso 1 1 calc R . .
H19B H 0.2595 0.7118 0.8084 0.040 Uiso 1 1 calc R . .
H19C H 0.1918 0.6416 0.7722 0.040 Uiso 1 1 calc R . .
C20 C 0.09323(13) 0.74706(14) 0.84669(11) 0.0292(6) Uani 1 1 d . . .
H20A H 0.0619 0.7321 0.8042 0.044 Uiso 1 1 calc R . .
H20B H 0.1292 0.8016 0.8417 0.044 Uiso 1 1 calc R . .
H20C H 0.0481 0.7567 0.8802 0.044 Uiso 1 1 calc R . .
C21 C 0.20727(13) 0.69828(14) 0.93379(10) 0.0269(6) Uani 1 1 d . . .
H21A H 0.1634 0.7052 0.9685 0.040 Uiso 1 1 calc R . .
H21B H 0.2383 0.7553 0.9271 0.040 Uiso 1 1 calc R . .
H21C H 0.2522 0.6526 0.9472 0.040 Uiso 1 1 calc R . .
C22 C -0.14226(14) 0.49113(15) 0.85339(11) 0.0217(6) Uani 1 1 d . . .
C23 C -0.17758(13) 0.57460(16) 0.81681(12) 0.0397(7) Uani 1 1 d . . .
H23A H -0.1412 0.5853 0.7781 0.060 Uiso 1 1 calc R . .
H23B H -0.1726 0.6262 0.8467 0.060 Uiso 1 1 calc R . .
H23C H -0.2415 0.5658 0.8022 0.060 Uiso 1 1 calc R . .
C24 C -0.19634(13) 0.48014(16) 0.91583(11) 0.0333(7) Uani 1 1 d . . .
H24A H -0.2616 0.4777 0.9034 0.050 Uiso 1 1 calc R . .
H24B H -0.1842 0.5310 0.9455 0.050 Uiso 1 1 calc R . .
H24C H -0.1779 0.4247 0.9385 0.050 Uiso 1 1 calc R . .
C25 C -0.15815(14) 0.40992(16) 0.80785(11) 0.0411(7) Uani 1 1 d . . .
H25A H -0.1415 0.3552 0.8322 0.062 Uiso 1 1 calc R . .
H25B H -0.1205 0.4154 0.7692 0.062 Uiso 1 1 calc R . .
H25C H -0.2226 0.4072 0.7930 0.062 Uiso 1 1 calc R . .
C26 C 0.40481(14) -0.04663(14) 0.89408(11) 0.0181(6) Uani 1 1 d . . .
C27 C 0.49424(13) -0.08686(15) 0.87162(11) 0.0322(6) Uani 1 1 d . . .
H27A H 0.5441 -0.0705 0.9033 0.048 Uiso 1 1 calc R . .
H27B H 0.5071 -0.0637 0.8276 0.048 Uiso 1 1 calc R . .
H27C H 0.4888 -0.1521 0.8696 0.048 Uiso 1 1 calc R . .
C28 C 0.32843(13) -0.07242(14) 0.84289(10) 0.0273(6) Uani 1 1 d . . .
H28A H 0.3261 -0.1376 0.8384 0.041 Uiso 1 1 calc R . .
H28B H 0.3406 -0.0456 0.7999 0.041 Uiso 1 1 calc R . .
H28C H 0.2699 -0.0505 0.8578 0.041 Uiso 1 1 calc R . .
C29 C 0.38559(13) -0.08746(15) 0.96170(10) 0.0303(6) Uani 1 1 d . . .
H29A H 0.4346 -0.0712 0.9941 0.046 Uiso 1 1 calc R . .
H29B H 0.3824 -0.1527 0.9577 0.046 Uiso 1 1 calc R . .
H29C H 0.3275 -0.0646 0.9766 0.046 Uiso 1 1 calc R . .
C30 C 0.57087(14) 0.24976(14) 0.86160(11) 0.0180(5) Uani 1 1 d . . .
C31 C 0.64944(13) 0.18666(14) 0.84410(11) 0.0268(6) Uani 1 1 d . . .
H31A H 0.6668 0.1496 0.8827 0.040 Uiso 1 1 calc R . .
H31B H 0.7019 0.2222 0.8315 0.040 Uiso 1 1 calc R . .
H31C H 0.6294 0.1481 0.8069 0.040 Uiso 1 1 calc R . .
C32 C 0.60788(13) 0.31186(14) 0.91758(10) 0.0262(6) Uani 1 1 d . . .
H32A H 0.5627 0.3583 0.9258 0.039 Uiso 1 1 calc R . .
H32B H 0.6645 0.3399 0.9044 0.039 Uiso 1 1 calc R . .
H32C H 0.6199 0.2769 0.9581 0.039 Uiso 1 1 calc R . .
C33 C 0.54554(13) 0.30479(14) 0.79904(10) 0.0254(6) Uani 1 1 d . . .
H33A H 0.5311 0.2643 0.7618 0.038 Uiso 1 1 calc R . .
H33B H 0.5970 0.3430 0.7884 0.038 Uiso 1 1 calc R . .
H33C H 0.4924 0.3421 0.8071 0.038 Uiso 1 1 calc R . .
C34 C 0.23673(14) 0.36742(15) 0.73573(11) 0.0215(6) Uani 1 1 d . . .
C35 C 0.23783(16) 0.44768(15) 0.68892(11) 0.0431(8) Uani 1 1 d . . .
H35A H 0.2039 0.4972 0.7078 0.065 Uiso 1 1 calc R . .
H35B H 0.2093 0.4311 0.6458 0.065 Uiso 1 1 calc R . .
H35C H 0.3009 0.4662 0.6832 0.065 Uiso 1 1 calc R . .
C36 C 0.29137(14) 0.29144(15) 0.70629(11) 0.0337(7) Uani 1 1 d . . .
H36A H 0.3543 0.3111 0.7011 0.051 Uiso 1 1 calc R . .
H36B H 0.2638 0.2749 0.6628 0.051 Uiso 1 1 calc R . .
H36C H 0.2911 0.2396 0.7360 0.051 Uiso 1 1 calc R . .
C37 C 0.13845(14) 0.33801(18) 0.74491(12) 0.0531(9) Uani 1 1 d . . .
H37A H 0.1379 0.2884 0.7766 0.080 Uiso 1 1 calc R . .
H37B H 0.1108 0.3186 0.7022 0.080 Uiso 1 1 calc R . .
H37C H 0.1036 0.3882 0.7619 0.080 Uiso 1 1 calc R . .
C38 C 0.46199(14) 0.53357(14) 0.81668(11) 0.0212(6) Uani 1 1 d . . .
H38 H 0.4415 0.5050 0.7767 0.025 Uiso 1 1 calc R . .
C39 C 0.53450(14) 0.59193(15) 0.81474(11) 0.0273(6) Uani 1 1 d . . .
H39 H 0.5634 0.6033 0.7745 0.033 Uiso 1 1 calc R . .
C40 C 0.56378(15) 0.63327(15) 0.87308(12) 0.0299(7) Uani 1 1 d . . .
H40 H 0.6141 0.6732 0.8736 0.036 Uiso 1 1 calc R . .
C41 C 0.52004(14) 0.61656(15) 0.93013(12) 0.0284(6) Uani 1 1 d . . .
H41 H 0.5391 0.6449 0.9706 0.034 Uiso 1 1 calc R . .
C42 C 0.44752(13) 0.55761(14) 0.92772(11) 0.0218(6) Uani 1 1 d . . .
H42 H 0.4166 0.5467 0.9672 0.026 Uiso 1 1 calc R . .
C51A C 0.8507(3) 0.0709(3) 0.9692(2) 0.0407(16) Uiso 0.507(3) 1 d PD A 1
H51A H 0.8116 0.1239 0.9664 0.061 Uiso 0.507(3) 1 calc PR A 1
H51B H 0.8762 0.0642 1.0147 0.061 Uiso 0.507(3) 1 calc PR A 1
H51C H 0.8147 0.0178 0.9568 0.061 Uiso 0.507(3) 1 calc PR A 1
C52A C 0.9238(3) 0.0807(4) 0.9245(2) 0.140(4) Uiso 0.507(3) 1 d PGD A 1
C53A C 0.9886(4) 0.0144(3) 0.9167(3) 0.127(3) Uiso 0.507(3) 1 d PGD A 1
H53A H 0.9831 -0.0413 0.9387 0.153 Uiso 0.507(3) 1 calc PR A 1
C54A C 1.0615(4) 0.0296(3) 0.8767(3) 0.128(4) Uiso 0.507(3) 1 d PGD A 1
H54A H 1.1058 -0.0158 0.8713 0.153 Uiso 0.507(3) 1 calc PR A 1
C55A C 1.0695(3) 0.1111(4) 0.8444(2) 0.223(7) Uiso 0.507(3) 1 d PGD A 1
H55A H 1.1194 0.1215 0.8171 0.268 Uiso 0.507(3) 1 calc PR A 1
C56A C 1.0047(4) 0.1775(3) 0.8523(2) 0.085(3) Uiso 0.507(3) 1 d PGD A 1
H56A H 1.0102 0.2332 0.8303 0.101 Uiso 0.507(3) 1 calc PR A 1
C57A C 0.9318(3) 0.1623(3) 0.8923(3) 0.095(3) Uiso 0.507(3) 1 d PGD A 1
H57A H 0.8875 0.2076 0.8976 0.114 Uiso 0.507(3) 1 calc PR A 1
C51B C 1.0844(3) 0.0920(5) 0.8703(3) 0.065(2) Uiso 0.493(3) 1 d PD A 2
H51D H 1.1250 0.0460 0.8539 0.098 Uiso 0.493(3) 1 calc PR A 2
H51E H 1.0792 0.0847 0.9183 0.098 Uiso 0.493(3) 1 calc PR A 2
H51F H 1.1092 0.1513 0.8612 0.098 Uiso 0.493(3) 1 calc PR A 2
C52B C 0.9898(3) 0.0827(5) 0.8353(3) 0.096(3) Uiso 0.493(3) 1 d PD A 2
H52A H 0.9948 0.0938 0.7873 0.115 Uiso 0.493(3) 1 calc PR A 2
H52B H 0.9676 0.0208 0.8409 0.115 Uiso 0.493(3) 1 calc PR A 2
C53B C 0.9208(4) 0.1477(4) 0.8626(3) 0.075(2) Uiso 0.493(3) 1 d PD A 2
H53B H 0.8610 0.1382 0.8390 0.090 Uiso 0.493(3) 1 calc PR A 2
H53C H 0.9405 0.2096 0.8533 0.090 Uiso 0.493(3) 1 calc PR A 2
C54B C 0.9091(6) 0.1375(7) 0.9389(4) 0.145(4) Uiso 0.493(3) 1 d PD A 2
H54B H 0.8605 0.1825 0.9441 0.174 Uiso 0.493(3) 1 calc PR A 2
H54C H 0.9653 0.1687 0.9552 0.174 Uiso 0.493(3) 1 calc PR A 2
C55B C 0.8925(10) 0.0791(11) 1.0026(7) 0.485(14) Uiso 0.493(3) 1 d PD A 2
H55B H 0.8895 0.1182 1.0414 0.728 Uiso 0.493(3) 1 calc PR A 2
H55C H 0.9427 0.0365 1.0097 0.728 Uiso 0.493(3) 1 calc PR A 2
H55D H 0.8349 0.0464 0.9962 0.728 Uiso 0.493(3) 1 calc PR A 2

loop_
_atom_site_aniso_label
_atom_site_aniso_U_11
_atom_site_aniso_U_22
_atom_site_aniso_U_33
_atom_site_aniso_U_23
_atom_site_aniso_U_13
_atom_site_aniso_U_12
Ti1 0.0166(2) 0.0146(2) 0.0196(2) -0.0005(2) 0.00202(17) -0.0016(2)
O1 0.0131(8) 0.0152(9) 0.0216(9) -0.0011(7) 0.0009(7) -0.0008(7)
O2 0.0157(8) 0.0124(9) 0.0229(10) -0.0011(7) -0.0006(7) -0.0020(7)
N1 0.0152(10) 0.0135(11) 0.0168(11) -0.0013(9) 0.0015(8) -0.0020(8)
N2 0.0176(10) 0.0190(12) 0.0163(11) -0.0012(9) 0.0008(8) -0.0033(8)
N3 0.0165(10) 0.0160(11) 0.0176(11) -0.0002(9) 0.0001(9) -0.0013(8)
C1 0.0199(13) 0.0178(14) 0.0155(13) -0.0032(11) 0.0042(10) -0.0001(11)
C2 0.0182(12) 0.0148(13) 0.0185(13) 0.0001(11) 0.0045(10) -0.0009(11)
C3 0.0204(13) 0.0189(14) 0.0204(14) 0.0030(11) 0.0047(10) 0.0039(11)
C4 0.0176(13) 0.0184(14) 0.0187(14) -0.0009(11) 0.0015(10) -0.0005(11)
C5 0.0195(13) 0.0182(14) 0.0213(14) 0.0000(11) 0.0041(10) -0.0063(11)
C6 0.0156(12) 0.0148(14) 0.0148(13) -0.0010(10) 0.0030(10) -0.0008(10)
C7 0.0174(13) 0.0149(13) 0.0193(14) -0.0040(11) -0.0007(10) -0.0047(10)
C8 0.0178(13) 0.0205(14) 0.0242(15) -0.0003(11) 0.0050(11) -0.0011(11)
C9 0.0302(15) 0.0213(15) 0.0208(15) 0.0053(11) 0.0102(11) -0.0021(12)
C10 0.0268(14) 0.0150(13) 0.0245(15) 0.0039(11) 0.0072(11) 0.0037(11)
C11 0.0189(13) 0.0137(13) 0.0179(14) -0.0030(10) -0.0011(10) -0.0033(10)
C12 0.0151(12) 0.0162(13) 0.0167(13) 0.0002(11) 0.0019(10) -0.0006(10)
C13 0.0188(13) 0.0174(14) 0.0198(14) 0.0028(11) 0.0017(10) -0.0052(11)
C14 0.0185(13) 0.0151(13) 0.0139(13) 0.0016(10) -0.0013(10) 0.0000(10)
C15 0.0136(12) 0.0188(14) 0.0148(13) 0.0008(10) -0.0013(9) 0.0032(10)
C16 0.0146(12) 0.0164(13) 0.0140(13) 0.0024(10) -0.0011(10) -0.0019(10)
C17 0.0205(13) 0.0150(13) 0.0146(13) 0.0011(10) -0.0059(10) -0.0012(11)
C18 0.0210(13) 0.0109(13) 0.0258(15) 0.0024(11) 0.0031(11) 0.0002(10)
C19 0.0285(14) 0.0200(15) 0.0333(17) 0.0041(12) 0.0122(12) 0.0000(11)
C20 0.0283(15) 0.0169(14) 0.0428(18) 0.0085(12) 0.0062(12) -0.0040(11)
C21 0.0310(15) 0.0143(14) 0.0355(17) -0.0023(12) 0.0034(12) -0.0040(11)
C22 0.0185(13) 0.0201(14) 0.0258(15) 0.0017(12) -0.0045(11) -0.0012(11)
C23 0.0193(14) 0.0387(19) 0.060(2) 0.0149(15) -0.0047(13) -0.0034(13)
C24 0.0164(13) 0.0447(18) 0.0390(18) -0.0016(14) 0.0026(12) -0.0104(12)
C25 0.0335(15) 0.0405(18) 0.0473(19) -0.0189(16) -0.0176(13) 0.0051(14)
C26 0.0178(13) 0.0127(13) 0.0238(15) -0.0021(11) 0.0012(11) -0.0007(10)
C27 0.0303(14) 0.0169(14) 0.0494(18) -0.0023(14) 0.0033(12) 0.0001(12)
C28 0.0285(14) 0.0224(16) 0.0305(16) -0.0070(12) -0.0034(12) -0.0016(11)
C29 0.0429(15) 0.0199(14) 0.0279(15) 0.0033(13) -0.0023(12) -0.0016(13)
C30 0.0166(13) 0.0170(13) 0.0204(14) 0.0020(11) 0.0020(11) -0.0022(10)
C31 0.0195(13) 0.0227(15) 0.0389(17) 0.0042(12) 0.0070(12) -0.0019(11)
C32 0.0216(13) 0.0232(15) 0.0336(16) 0.0026(12) 0.0008(12) -0.0074(11)
C33 0.0242(14) 0.0234(15) 0.0289(16) 0.0053(12) 0.0055(11) -0.0006(11)
C34 0.0220(14) 0.0229(15) 0.0197(15) -0.0047(11) 0.0010(11) -0.0024(11)
C35 0.073(2) 0.0283(17) 0.0267(17) -0.0023(13) -0.0125(15) 0.0087(14)
C36 0.0391(16) 0.0291(17) 0.0323(17) -0.0083(13) -0.0041(13) -0.0007(13)
C37 0.0271(16) 0.094(3) 0.039(2) -0.0261(17) 0.0015(13) -0.0187(16)
C38 0.0236(14) 0.0192(14) 0.0209(15) -0.0004(11) 0.0021(11) 0.0002(11)
C39 0.0243(13) 0.0285(15) 0.0297(16) 0.0064(13) 0.0076(11) -0.0034(13)
C40 0.0247(14) 0.0277(16) 0.0371(18) 0.0031(13) -0.0004(13) -0.0104(12)
C41 0.0291(15) 0.0266(16) 0.0290(16) -0.0034(12) -0.0038(12) -0.0069(12)
C42 0.0233(14) 0.0223(14) 0.0200(15) 0.0001(11) 0.0036(11) -0.0040(11)

loop_
_atom_type_symbol
_atom_type_description
_atom_type_scat_dispersion_real
_atom_type_scat_dispersion_imag
_atom_type_scat_source
C C 0.0033 0.0016 'International Tables Vol C Tables 4.2.6.8 and 6.1.1.4'
H H 0.0000 0.0000 'International Tables Vol C Tables 4.2.6.8 and 6.1.1.4'
N N 0.0061 0.0033 'International Tables Vol C Tables 4.2.6.8 and 6.1.1.4'
O O 0.0106 0.0060 'International Tables Vol C Tables 4.2.6.8 and 6.1.1.4'
Ti Ti 0.2776 0.4457 'International Tables Vol C Tables 4.2.6.8 and 6.1.1.4'

loop_
_geom_angle_atom_site_label_1
_geom_angle_atom_site_label_2
_geom_angle_atom_site_label_3
_geom_angle
_geom_angle_publ_flag
N2 Ti1 O1 111.81(7) yes
N2 Ti1 O2 113.70(7) yes
O1 Ti1 O2 134.39(6) yes
N2 Ti1 N3 103.72(7) yes
O1 Ti1 N3 86.21(6) yes
O2 Ti1 N3 85.98(6) yes
N2 Ti1 N1 100.56(7) yes
O1 Ti1 N1 84.80(6) yes
O2 Ti1 N1 84.33(6) yes
N3 Ti1 N1 155.72(6) yes
C1 O1 Ti1 119.47(12) ?
C17 O2 Ti1 126.09(12) ?
C11 N1 C7 118.63(18) ?
C11 N1 Ti1 121.08(14) ?
C7 N1 Ti1 118.47(14) ?
C34 N2 Ti1 170.76(15) ?
C42 N3 C38 117.45(19) ?
C42 N3 Ti1 118.05(15) ?
C38 N3 Ti1 124.31(15) ?
O1 C1 C6 118.66(19) ?
O1 C1 C2 121.80(19) ?
C6 C1 C2 119.53(19) ?
C3 C2 C1 117.3(2) ?
C3 C2 C18 121.59(19) ?
C1 C2 C18 121.13(17) ?
C4 C3 C2 124.1(2) ?
C5 C4 C3 117.19(19) ?
C5 C4 C22 119.6(2) ?
C3 C4 C22 123.21(19) ?
C4 C5 C6 121.4(2) ?
C5 C6 C1 120.2(2) ?
C5 C6 C7 118.09(19) ?
C1 C6 C7 121.68(18) ?
N1 C7 C8 121.3(2) ?
N1 C7 C6 119.70(19) ?
C8 C7 C6 118.98(19) ?
C9 C8 C7 119.8(2) ?
C8 C9 C10 119.2(2) ?
C9 C10 C11 120.0(2) ?
N1 C11 C10 120.7(2) ?
N1 C11 C12 120.6(2) ?
C10 C11 C12 118.6(2) ?
C13 C12 C17 119.5(2) ?
C13 C12 C11 118.42(19) ?
C17 C12 C11 122.1(2) ?
C14 C13 C12 122.6(2) ?
C13 C14 C15 116.4(2) ?
C13 C14 C26 120.20(19) ?
C15 C14 C26 123.39(19) ?
C16 C15 C14 124.3(2) ?
C15 C16 C17 117.8(2) ?
C15 C16 C30 121.43(19) ?
C17 C16 C30 120.75(19) ?
O2 C17 C12 118.9(2) ?
O2 C17 C16 121.7(2) ?
C12 C17 C16 119.3(2) ?
C19 C18 C21 110.17(17) ?
C19 C18 C2 110.10(17) ?
C21 C18 C2 109.62(17) ?
C19 C18 C20 107.26(18) ?
C21 C18 C20 107.37(18) ?
C2 C18 C20 112.26(17) ?
C23 C22 C24 107.92(19) ?
C23 C22 C25 108.62(19) ?
C24 C22 C25 109.73(19) ?
C23 C22 C4 111.90(18) ?
C24 C22 C4 109.24(17) ?
C25 C22 C4 109.40(18) ?
C29 C26 C27 107.64(18) ?
C29 C26 C14 110.08(18) ?
C27 C26 C14 112.44(18) ?
C29 C26 C28 109.78(18) ?
C27 C26 C28 108.15(18) ?
C14 C26 C28 108.72(17) ?
C16 C30 C33 109.52(16) ?
C16 C30 C32 110.76(18) ?
C33 C30 C32 109.99(18) ?
C16 C30 C31 112.27(18) ?
C33 C30 C31 107.10(18) ?
C32 C30 C31 107.11(17) ?
N2 C34 C35 109.40(18) ?
N2 C34 C36 109.47(17) ?
C35 C34 C36 108.9(2) ?
N2 C34 C37 108.85(18) ?
C35 C34 C37 109.79(19) ?
C36 C34 C37 110.44(19) ?
N3 C38 C39 123.3(2) ?
C40 C39 C38 118.0(2) ?
C41 C40 C39 119.7(2) ?
C40 C41 C42 118.6(2) ?
N3 C42 C41 122.9(2) ?
C53A C52A C57A 120.0 ?
C53A C52A C51A 122.2(5) ?
C57A C52A C51A 117.7(5) ?
C54A C53A C52A 120.0 ?
C53A C54A C55A 120.0 ?
C56A C55A C54A 120.0 ?
C57A C56A C55A 120.0 ?
C56A C57A C52A 120.0 ?
C53B C52B C51B 112.2(5) ?
C52B C53B C54B 113.5(6) ?
C53B C54B C55B 151.8(11) ?

loop_
_geom_bond_atom_site_label_1
_geom_bond_atom_site_label_2
_geom_bond_distance
_geom_bond_publ_flag
Ti1 N2 1.6903(16) yes
Ti1 O1 1.9204(14) yes
Ti1 O2 1.9309(13) yes
Ti1 N3 2.2132(17) yes
Ti1 N1 2.2205(17) yes
O1 C1 1.354(2) ?
O2 C17 1.342(2) ?
N1 C11 1.366(2) ?
N1 C7 1.368(2) ?
N2 C34 1.448(2) ?
N3 C42 1.338(2) ?
N3 C38 1.339(2) ?
C1 C6 1.402(3) ?
C1 C2 1.417(3) ?
C2 C3 1.392(2) ?
C2 C18 1.541(3) ?
C3 C4 1.390(3) ?
C4 C5 1.384(3) ?
C4 C22 1.546(3) ?
C5 C6 1.395(2) ?
C6 C7 1.487(3) ?
C7 C8 1.391(3) ?
C8 C9 1.371(3) ?
C9 C10 1.380(3) ?
C10 C11 1.395(3) ?
C11 C12 1.482(3) ?
C12 C13 1.393(3) ?
C12 C17 1.409(3) ?
C13 C14 1.386(3) ?
C14 C15 1.394(3) ?
C14 C26 1.533(3) ?
C15 C16 1.383(3) ?
C16 C17 1.422(3) ?
C16 C30 1.535(3) ?
C18 C19 1.537(3) ?
C18 C21 1.538(3) ?
C18 C20 1.540(3) ?
C22 C23 1.529(3) ?
C22 C24 1.530(3) ?
C22 C25 1.535(3) ?
C26 C29 1.533(3) ?
C26 C27 1.533(3) ?
C26 C28 1.538(2) ?
C30 C33 1.538(3) ?
C30 C32 1.542(3) ?
C30 C31 1.545(3) ?
C34 C35 1.528(3) ?
C34 C36 1.528(3) ?
C34 C37 1.529(3) ?
C38 C39 1.380(3) ?
C39 C40 1.380(3) ?
C40 C41 1.368(3) ?
C41 C42 1.382(3) ?
C51A C52A 1.441(6) ?
C52A C53A 1.3900 ?
C52A C57A 1.3900 ?
C53A C54A 1.3900 ?
C54A C55A 1.3900 ?
C55A C56A 1.3900 ?
C56A C57A 1.3900 ?
C51B C52B 1.535(4) ?
C52B C53B 1.525(4) ?
C53B C54B 1.565(5) ?
C54B C55B 1.582(5) ?
